data_7020608
loop_
_publ_author_name
'Andro\<s, Lidija'
'Juri\'c, Marijana'
'Mol\<canov, Kre\<simir'
'Planini\'c, Pavica'

_publ_section_title
;
 Supramolecular architectures of novel chromium(iii) oxalate complexes:
 steric effects of the ligand size and building-blocks approach.
;
_journal_issue 48
_journal_name_full 'Dalton transactions (Cambridge, England : 2003)'
_journal_page_first 14611
_journal_page_last 14624
_journal_paper_doi 10.1039/c2dt32249h
_journal_volume 41
_journal_year 2012
_chemical_absolute_configuration unk
_chemical_formula_moiety 'C26 H16 Cr N4 O4, C16 H8 Cr N2 O8, 3(H2 O)'
_chemical_formula_sum 'C42 H30 Cr2 N6 O15'
_chemical_formula_weight 962.72
_space_group_IT_number 180
_symmetry_cell_setting hexagonal
_symmetry_space_group_name_Hall 'P 62 2 (0 0 4)'
_symmetry_space_group_name_H-M 'P 62 2 2'
_audit_creation_date 2011-01-05T13:28:33-00:00
_audit_creation_method 'WinGX routine CIF_UPDATE'
_cell_angle_alpha 90
_cell_angle_beta 90
_cell_angle_gamma 120
_cell_formula_units_Z 6
_cell_length_a 13.7894(2)
_cell_length_b 13.7894(2)
_cell_length_c 36.2999(7)
_cell_measurement_reflns_used 9278
_cell_measurement_temperature 293(2)
_cell_measurement_theta_max 76.0594
_cell_measurement_theta_min 2.4324
_cell_volume 5977.60(17)
_computing_molecular_graphics 'Ortep-3 for Windows (Farrugia, 1997)'
_computing_publication_material 'WinGX publication routines (Farrugia, 1999)'
_computing_structure_refinement 'SHELXL-97 (Sheldrick, 1997)'
_computing_structure_solution 'SHELXS-97 (Sheldrick, 1997)'
_diffrn_ambient_temperature 293(3)
_diffrn_detector_area_resol_mean 10.4323
_diffrn_measured_fraction_theta_full 0.994
_diffrn_measured_fraction_theta_max 0.994
_diffrn_measurement_device_type 'Xcalibur, Ruby'
_diffrn_measurement_method '\w scans'
_diffrn_radiation_probe x-ray
_diffrn_radiation_source 'Enhance (Cu) X-ray Source'
_diffrn_radiation_type CuK\a
_diffrn_radiation_wavelength 1.54179
_diffrn_reflns_av_R_equivalents 0.0503
_diffrn_reflns_limit_h_max 17
_diffrn_reflns_limit_h_min -13
_diffrn_reflns_limit_k_max 12
_diffrn_reflns_limit_k_min -16
_diffrn_reflns_limit_l_max 45
_diffrn_reflns_limit_l_min -42
_diffrn_reflns_number 21473
_diffrn_reflns_theta_full 76.25
_diffrn_reflns_theta_max 76.25
_diffrn_reflns_theta_min 3.65
_exptl_absorpt_coefficient_mu 5.219
_exptl_absorpt_correction_T_max 1.00000
_exptl_absorpt_correction_T_min 0.44440
_exptl_absorpt_correction_type multi-scan
_exptl_absorpt_process_details
;
CrysAlisPro, Oxford Diffraction Ltd.,
Version 1.171.34.40 (release 27-08-2010 CrysAlis171 .NET)
(compiled Aug 27 2010,11:50:40)
Empirical absorption correction using spherical harmonics,
implemented in SCALE3 ABSPACK scaling algorithm.
;
_exptl_crystal_colour red
_exptl_crystal_density_diffrn 1.605
_exptl_crystal_density_method 'not measured'
_exptl_crystal_description prism
_exptl_crystal_F_000 2952
_exptl_crystal_size_max 0.1
_exptl_crystal_size_mid 0.1
_exptl_crystal_size_min 0.1
_refine_diff_density_max 0.161
_refine_diff_density_min -0.261
_refine_ls_abs_structure_details 'Flack H D (1983), Acta Cryst. A39, 876-881'
_refine_ls_abs_structure_Flack -0.001(5)
_refine_ls_extinction_coef 0.00012(3)
_refine_ls_extinction_expression Fc^*^=kFc[1+0.001xFc^2^\l^3^/sin(2\q)]^-1/4^
_refine_ls_extinction_method SHELXL
_refine_ls_goodness_of_fit_ref 1.038
_refine_ls_hydrogen_treatment mixed
_refine_ls_matrix_type full
_refine_ls_number_parameters 308
_refine_ls_number_reflns 4164
_refine_ls_number_restraints 4
_refine_ls_restrained_S_all 1.04
_refine_ls_R_factor_gt 0.0349
_refine_ls_shift/su_max 0.001
_refine_ls_structure_factor_coef Fsqd
_refine_ls_weighting_details 'calc w=1/[\s^2^(Fo^2^)+(0.0570P)^2^+0.6487P] where P=(Fo^2^+2Fc^2^)/3'
_refine_ls_weighting_scheme calc
_refine_ls_wR_factor_ref 0.1017
_reflns_number_gt 3679
_reflns_number_total 4164
_reflns_threshold_expression >2sigma(I)
_cod_data_source_file c2dt32249h.txt
_cod_data_source_block lidija-482
_cod_original_cell_volume 5977.60(16)
_cod_database_code 7020608
_cell_oxdiff_measurement_reflns_used 9256

loop_
_symmetry_equiv_pos_as_xyz
'x, y, z'
'-x, -y, z'
'-y, -x, -z+2/3'
'y, x, -z+2/3'
'x-y, -y, -z'
'-x+y, y, -z'
'x, x-y, -z+1/3'
'-x, -x+y, -z+1/3'
'-y, x-y, z+2/3'
'y, -x+y, z+2/3'
'x-y, x, z+1/3'
'-x+y, -x, z+1/3'

loop_
_atom_site_label
_atom_site_type_symbol
_atom_site_fract_x
_atom_site_fract_y
_atom_site_fract_z
_atom_site_U_iso_or_equiv
_atom_site_adp_type
_atom_site_occupancy
_atom_site_calc_flag
_atom_site_refinement_flags
Cr1 Cr 0.68246(4) 0.341230(18) 0.1667 0.03229(13) Uani 1 d S
Cr2 Cr 0.676101(18) 0.35220(4) 0 0.03120(13) Uani 1 d S
O1 O 0.56237(13) 0.33629(13) 0.13779(4) 0.0403(3) Uani 1 d .
O2 O 0.37702(16) 0.2381(2) 0.13260(6) 0.0708(6) Uani 1 d .
O3 O 0.68748(14) 0.23958(13) -0.02948(4) 0.0424(3) Uani 1 d .
O4 O 0.79081(13) 0.34499(13) 0.02994(4) 0.0397(3) Uani 1 d .
O5 O 0.7653(2) 0.13250(18) -0.02872(6) 0.0715(6) Uani 1 d .
O6 O 0.88159(17) 0.25077(17) 0.03462(6) 0.0627(5) Uani 1 d .
O7 O -0.13805(19) 0.0365(2) 0.04363(8) 0.0756(6) Uani 1 d D
O8 O 0 0 0.09177(11) 0.0788(9) Uani 1 d SD
N1 N 0.69050(16) 0.46719(15) 0.19935(4) 0.0376(4) Uani 1 d .
N2 N 0.80142(14) 0.47976(15) 0.13782(4) 0.0360(4) Uani 1 d .
N3 N 0.68727(15) 0.48553(15) 0.03004(4) 0.0343(3) Uani 1 d .
C1 C 0.6370(2) 0.4587(2) 0.23073(6) 0.0467(5) Uani 1 d .
C2 C 0.6393(2) 0.5514(3) 0.24730(6) 0.0566(6) Uani 1 d .
C3 C 0.6951(2) 0.6544(2) 0.23071(7) 0.0543(6) Uani 1 d .
C4 C 0.7548(2) 0.6661(2) 0.19807(6) 0.0466(5) Uani 1 d .
C5 C 0.8201(2) 0.7709(2) 0.17923(8) 0.0554(6) Uani 1 d .
C6 C 0.8793(2) 0.7777(2) 0.14871(8) 0.0569(6) Uani 1 d .
C7 C 0.87925(18) 0.6818(2) 0.13409(6) 0.0453(5) Uani 1 d .
C8 C 0.93996(19) 0.6823(2) 0.10257(6) 0.0513(6) Uani 1 d .
C9 C 0.9287(2) 0.5850(2) 0.08949(6) 0.0519(6) Uani 1 d .
C10 C 0.85718(19) 0.4834(2) 0.10736(6) 0.0450(5) Uani 1 d .
C11 C 0.81222(17) 0.57748(18) 0.15106(6) 0.0368(4) Uani 1 d .
C12 C 0.75158(18) 0.57065(18) 0.18377(6) 0.0376(4) Uani 1 d .
C13 C 0.46222(19) 0.2617(2) 0.14847(6) 0.0422(5) Uani 1 d .
C14 C 0.6316(2) 0.4829(2) 0.06027(6) 0.0433(5) Uani 1 d .
C15 C 0.6460(2) 0.5806(2) 0.07705(6) 0.0507(6) Uani 1 d .
C16 C 0.7192(2) 0.6829(2) 0.06237(7) 0.0511(6) Uani 1 d .
C17 C 0.7821(2) 0.6890(2) 0.03092(6) 0.0432(5) Uani 1 d .
C18 C 0.8653(2) 0.7913(2) 0.01475(7) 0.0541(6) Uani 1 d .
C19 C 0.76309(17) 0.58740(17) 0.01602(6) 0.0339(4) Uani 1 d .
C20 C 0.7521(2) 0.20601(19) -0.01591(6) 0.0427(5) Uani 1 d .
C21 C 0.81575(19) 0.27085(19) 0.01948(6) 0.0400(5) Uani 1 d .
H1 H 0.5967 0.3891 0.242 0.056 Uiso 1 calc R
H2 H 0.6029 0.5431 0.2696 0.068 Uiso 1 calc R
H3 H 0.6934 0.7154 0.2409 0.065 Uiso 1 calc R
H5 H 0.8215 0.8349 0.1881 0.066 Uiso 1 calc R
H6 H 0.9211 0.8465 0.137 0.068 Uiso 1 calc R
H7A H -0.137(3) 0.102(2) 0.0398(10) 0.101(14) Uiso 1 d D
H7B H -0.189(3) -0.011(3) 0.0265(9) 0.119(17) Uiso 1 d D
H8 H 0.9877 0.7496 0.0908 0.062 Uiso 1 calc R
H8A H -0.038(3) 0.013(3) 0.0744(7) 0.069(10) Uiso 1 d D
H9 H 0.9684 0.5855 0.0687 0.062 Uiso 1 calc R
H10 H 0.8485 0.4171 0.0977 0.054 Uiso 1 calc R
H14 H 0.5816 0.4139 0.0706 0.052 Uiso 1 calc R
H15 H 0.6058 0.576 0.0982 0.061 Uiso 1 calc R
H16 H 0.7275 0.748 0.073 0.061 Uiso 1 calc R
H18 H 0.8782 0.8591 0.0245 0.065 Uiso 1 calc R

loop_
_atom_site_aniso_label
_atom_site_aniso_U_11
_atom_site_aniso_U_22
_atom_site_aniso_U_33
_atom_site_aniso_U_23
_atom_site_aniso_U_13
_atom_site_aniso_U_12
Cr1 0.0314(2) 0.03412(18) 0.0304(2) 0.00469(13) 0 0.01572(12)
Cr2 0.03155(18) 0.0308(2) 0.0310(2) 0 -0.00198(13) 0.01542(11)
O1 0.0375(8) 0.0445(8) 0.0386(7) 0.0126(6) -0.0011(6) 0.0202(7)
O2 0.0405(10) 0.0939(16) 0.0727(11) 0.0277(11) -0.0059(9) 0.0294(10)
O3 0.0495(9) 0.0422(8) 0.0396(7) -0.0105(6) -0.0120(7) 0.0259(7)
O4 0.0408(8) 0.0407(8) 0.0401(7) -0.0099(6) -0.0140(6) 0.0223(7)
O5 0.0943(16) 0.0640(12) 0.0788(12) -0.0298(10) -0.0248(12) 0.0566(13)
O6 0.0613(11) 0.0622(11) 0.0792(12) -0.0194(10) -0.0337(10) 0.0417(10)
O7 0.0579(12) 0.0642(14) 0.1117(18) 0.0025(13) 0.0001(12) 0.0357(11)
O8 0.094(3) 0.074(2) 0.0684(17) 0 0 0.0419(19)
N1 0.0400(9) 0.0402(9) 0.0333(7) 0.0029(7) 0.0014(7) 0.0207(8)
N2 0.0312(8) 0.0387(9) 0.0334(7) 0.0064(7) 0.0036(6) 0.0141(7)
N3 0.0371(9) 0.0372(9) 0.0326(7) -0.0002(6) 0.0006(6) 0.0216(7)
C1 0.0443(12) 0.0572(14) 0.0383(9) 0.0043(9) 0.0039(9) 0.0251(11)
C2 0.0559(15) 0.0805(19) 0.0412(10) -0.0081(12) 0.0025(11) 0.0401(15)
C3 0.0556(15) 0.0636(16) 0.0545(12) -0.0185(11) -0.0112(11) 0.0378(14)
C4 0.0427(12) 0.0487(13) 0.0530(12) -0.0073(10) -0.0100(10) 0.0262(10)
C5 0.0523(14) 0.0386(12) 0.0761(15) -0.0059(11) -0.0124(13) 0.0234(11)
C6 0.0465(13) 0.0385(12) 0.0766(16) 0.0098(11) -0.0082(12) 0.0145(11)
C7 0.0331(10) 0.0428(12) 0.0519(11) 0.0107(10) -0.0036(9) 0.0129(9)
C8 0.0349(12) 0.0554(14) 0.0508(12) 0.0182(11) 0.0048(9) 0.0130(11)
C9 0.0404(12) 0.0687(16) 0.0421(10) 0.0146(11) 0.0089(9) 0.0240(11)
C10 0.0388(11) 0.0562(14) 0.0382(9) 0.0049(9) 0.0046(8) 0.0223(10)
C11 0.0298(9) 0.0382(10) 0.0389(9) 0.0047(8) -0.0022(8) 0.0143(8)
C12 0.0331(10) 0.0386(11) 0.0403(10) 0.0011(8) -0.0043(8) 0.0173(9)
C13 0.0391(11) 0.0473(12) 0.0434(10) 0.0083(9) 0.0001(9) 0.0241(10)
C14 0.0442(12) 0.0525(13) 0.0381(9) 0.0001(9) 0.0020(9) 0.0279(11)
C15 0.0509(13) 0.0714(16) 0.0420(10) -0.0117(11) -0.0012(10) 0.0397(13)
C16 0.0573(14) 0.0562(14) 0.0530(12) -0.0193(11) -0.0112(11) 0.0383(13)
C17 0.0465(12) 0.0429(11) 0.0473(10) -0.0073(10) -0.0113(9) 0.0276(10)
C18 0.0515(14) 0.0349(11) 0.0740(15) -0.0069(11) -0.0116(11) 0.0200(10)
C19 0.0325(10) 0.0348(10) 0.0366(8) -0.0013(8) -0.0055(8) 0.0185(8)
C20 0.0465(12) 0.0375(11) 0.0458(10) -0.0082(9) -0.0096(9) 0.0223(10)
C21 0.0365(11) 0.0371(10) 0.0453(10) -0.0031(9) -0.0064(9) 0.0175(9)

loop_
_atom_type_symbol
_atom_type_description
_atom_type_scat_dispersion_real
_atom_type_scat_dispersion_imag
_atom_type_scat_source
C C 0.0181 0.0091 'International Tables Vol C Tables 4.2.6.8 and 6.1.1.4'
H H 0 0 'International Tables Vol C Tables 4.2.6.8 and 6.1.1.4'
Cr Cr -0.1635 2.4439 'International Tables Vol C Tables 4.2.6.8 and 6.1.1.4'
N N 0.0311 0.018 'International Tables Vol C Tables 4.2.6.8 and 6.1.1.4'
O O 0.0492 0.0322 'International Tables Vol C Tables 4.2.6.8 and 6.1.1.4'

loop_
_geom_angle_atom_site_label_1
_geom_angle_atom_site_label_2
_geom_angle_atom_site_label_3
_geom_angle
_geom_angle_site_symmetry_1
_geom_angle_site_symmetry_3
O1 Cr1 O1 84.15(9) 7 .
O1 Cr1 N1 92.48(7) 7 .
O1 Cr1 N1 91.49(7) . .
O1 Cr1 N1 91.49(7) 7 7
O1 Cr1 N1 92.48(7) . 7
O1 Cr1 N2 91.59(6) 7 7
O1 Cr1 N2 171.46(7) . 7
O1 Cr1 N2 171.46(7) 7 .
O1 Cr1 N2 91.59(7) . .
O1 C13 C13 113.00(11) . 7
O2 C13 O1 125.5(2) . .
O2 C13 C13 121.53(15) . 7
O3 Cr2 O3 93.11(10) 6_655 .
O3 Cr2 O4 82.88(6) 6_655 6_655
O3 Cr2 O4 93.65(7) . 6_655
O3 Cr2 O4 93.65(7) 6_655 .
O3 Cr2 O4 82.88(6) . .
O3 Cr2 N3 93.67(7) 6_655 .
O3 Cr2 N3 172.19(8) . .
O3 Cr2 N3 172.19(8) 6_655 6_655
O3 Cr2 N3 93.67(7) . 6_655
O3 C20 C21 113.59(18) . .
O4 Cr2 O4 174.97(9) 6_655 .
O4 Cr2 N3 91.04(7) 6_655 .
O4 Cr2 N3 92.82(7) . .
O4 Cr2 N3 92.82(7) 6_655 6_655
O4 Cr2 N3 91.04(7) . 6_655
O4 C21 C20 113.62(18) . .
O5 C20 O3 125.1(2) . .
O5 C20 C21 121.4(2) . .
O6 C21 O4 125.3(2) . .
O6 C21 C20 121.0(2) . .
N1 Cr1 N1 174.66(11) . 7
N1 Cr1 N2 96.10(7) . 7
N1 Cr1 N2 80.21(7) 7 7
N1 Cr1 N2 80.21(7) . .
N1 Cr1 N2 96.10(7) 7 .
N1 C1 C2 122.0(2) . .
N1 C1 H1 119 . .
N1 C12 C4 123.0(2) . .
N1 C12 C11 116.65(19) . .
N2 Cr1 N2 93.56(10) 7 .
N2 C11 C7 123.1(2) . .
N2 C11 C12 117.12(18) . .
N2 C10 C9 121.7(2) . .
N2 C10 H10 119.2 . .
N3 Cr2 N3 79.84(10) . 6_655
N3 C14 C15 122.0(2) . .
N3 C14 H14 119 . .
N3 C19 C17 123.4(2) . .
N3 C19 C19 116.76(11) . 6_655
C1 N1 C12 118.1(2) . .
C1 N1 Cr1 128.73(17) . .
C1 C2 H2 119.9 . .
C2 C1 H1 119 . .
C2 C3 C4 118.9(2) . .
C2 C3 H3 120.6 . .
C3 C2 C1 120.2(2) . .
C3 C4 C5 123.6(2) . .
C3 C2 H2 119.9 . .
C4 C12 C11 120.4(2) . .
C4 C3 H3 120.6 . .
C4 C5 H5 119.6 . .
C5 C6 C7 121.4(2) . .
C5 C6 H6 119.3 . .
C6 C5 C4 120.8(2) . .
C6 C5 H5 119.6 . .
C7 C11 C12 119.7(2) . .
C7 C6 H6 119.3 . .
C7 C8 H8 119.9 . .
C8 C9 C10 120.0(2) . .
C8 C9 H9 120 . .
C9 C8 C7 120.2(2) . .
C8 C7 C6 124.8(2) . .
C9 C8 H8 119.9 . .
C9 C10 H10 119.2 . .
C10 N2 C11 118.55(19) . .
C10 N2 Cr1 128.99(16) . .
C10 C9 H9 120 . .
C11 N2 Cr1 112.11(13) . .
C11 C7 C8 116.4(2) . .
C11 C7 C6 118.8(2) . .
C12 N1 Cr1 112.80(14) . .
C12 C4 C3 117.7(2) . .
C12 C4 C5 118.7(2) . .
C13 O1 Cr1 114.71(13) . .
C14 N3 C19 118.16(19) . .
C14 N3 Cr2 128.54(16) . .
C14 C15 H15 120 . .
C15 C14 H14 119 . .
C15 C16 C17 119.4(2) . .
C15 C16 H16 120.3 . .
C16 C15 C14 120.0(2) . .
C16 C17 C18 123.9(2) . .
C16 C15 H15 120 . .
C17 C19 C19 119.81(13) . 6_655
C17 C16 H16 120.3 . .
C17 C18 H18 119.5 . .
C18 C18 C17 121.00(14) 6_655 .
C18 C18 H18 119.5 6_655 .
C19 N3 Cr2 113.30(13) . .
C19 C17 C16 116.9(2) . .
C19 C17 C18 119.2(2) . .
C20 O3 Cr2 114.85(13) . .
C21 O4 Cr2 114.77(13) . .
H7B O7 H7A 103(3) . .

loop_
_geom_bond_atom_site_label_1
_geom_bond_atom_site_label_2
_geom_bond_distance
_geom_bond_site_symmetry_2
Cr1 O1 1.9321(15) 7
Cr1 O1 1.9321(15) .
Cr1 N1 2.0602(18) 7
Cr1 N2 2.0744(17) 7
Cr1 N2 2.0744(17) .
Cr2 O3 1.9559(15) 6_655
Cr2 O4 1.9623(14) 6_655
Cr2 O4 1.9623(14) .
Cr2 N3 2.0761(17) .
Cr2 N3 2.0761(17) 6_655
O1 C13 1.302(3) .
O3 Cr2 1.9559(15) .
O4 C21 1.288(3) .
O5 C20 1.209(3) .
O7 H7B 0.916(18) .
O7 H7A 0.910(18) .
O8 H8A 0.900(17) .
N1 C1 1.331(3) .
N1 Cr1 2.0602(18) .
N2 C11 1.367(3) .
N3 C19 1.363(3) .
C1 C2 1.397(4) .
C1 H1 0.93 .
C2 C3 1.371(4) .
C2 H2 0.93 .
C3 H3 0.93 .
C4 C3 1.405(4) .
C4 C5 1.437(4) .
C4 C12 1.395(3) .
C5 H5 0.93 .
C6 C5 1.352(4) .
C6 H6 0.93 .
C7 C11 1.405(3) .
C7 C6 1.425(4) .
C8 C9 1.358(4) .
C8 C7 1.416(3) .
C8 H8 0.93 .
C9 H9 0.93 .
C10 N2 1.333(3) .
C10 C9 1.405(3) .
C10 H10 0.93 .
C12 N1 1.365(3) .
C12 C11 1.428(3) .
C13 O2 1.198(3) .
C13 C13 1.567(4) 7
C14 N3 1.329(3) .
C14 C15 1.400(3) .
C14 H14 0.93 .
C15 H15 0.93 .
C16 C15 1.367(4) .
C16 C17 1.410(3) .
C16 H16 0.93 .
C18 C18 1.360(6) 6_655
C18 C17 1.426(4) .
C18 H18 0.93 .
C20 O3 1.290(3) .
C20 C21 1.560(3) .
C19 C17 1.399(3) .
C19 C19 1.437(4) 6_655
C21 O6 1.206(3) .

loop_
_geom_torsion_atom_site_label_1
_geom_torsion_atom_site_label_2
_geom_torsion_atom_site_label_3
_geom_torsion_atom_site_label_4
_geom_torsion
_geom_torsion_site_symmetry_1
_geom_torsion_site_symmetry_4
Cr1 O1 C13 O2 -173.1(2) . .
Cr1 O1 C13 C13 5.5(3) . 7
Cr1 N1 C1 C2 -171.19(18) . .
Cr1 N2 C11 C7 -173.70(16) . .
Cr1 N2 C11 C12 6.4(2) . .
Cr2 O4 C21 O6 -177.9(2) . .
Cr2 O4 C21 C20 2.3(2) . .
Cr2 N3 C19 C17 177.74(16) . .
Cr2 N3 C19 C19 -1.5(3) . 6_655
O1 Cr1 O1 C13 -2.26(13) 7 .
O1 Cr1 N2 C10 -150.0(4) 7 .
O1 Cr1 N2 C10 -90.15(19) . .
O1 Cr1 N2 C11 22.9(5) 7 .
O1 Cr1 N2 C11 82.81(14) . .
O3 Cr2 N3 C14 5.35(19) 6_655 .
O3 Cr2 N3 C14 -144.8(4) . .
O3 Cr2 N3 C19 -175.08(14) 6_655 .
O3 Cr2 N3 C19 34.7(5) . .
O3 Cr2 O4 C21 88.66(16) 6_655 .
O3 Cr2 O4 C21 -4.02(16) . .
O3 C20 C21 O6 -177.9(2) . .
O3 C20 C21 O4 1.9(3) . .
O4 Cr2 O4 C21 42.49(15) 6_655 .
O4 Cr2 N3 C14 88.27(18) 6_655 .
O4 Cr2 N3 C14 -88.50(19) . .
O4 Cr2 N3 C19 -92.15(14) 6_655 .
O4 Cr2 N3 C19 91.08(14) . .
O5 C20 O3 Cr2 175.5(2) . .
O5 C20 C21 O6 1.5(4) . .
O5 C20 C21 O4 -178.7(2) . .
N1 Cr1 O1 C13 88.98(17) 7 .
N1 Cr1 O1 C13 -94.60(17) . .
N1 Cr1 N2 C10 178.6(2) . .
N1 Cr1 N2 C10 2.51(19) 7 .
N1 Cr1 N2 C11 -8.42(14) . .
N1 Cr1 N2 C11 175.48(14) 7 .
N1 C1 C2 C3 2.0(4) . .
N1 C12 C11 N2 1.6(3) . .
N1 C12 C11 C7 -178.30(19) . .
N2 Cr1 O1 C13 58.1(5) 7 .
N2 Cr1 O1 C13 -174.84(17) . .
N2 Cr1 N2 C10 83.03(19) 7 .
N2 Cr1 N2 C11 -104.01(15) 7 .
N2 C10 C9 C8 -1.9(4) . .
N3 Cr2 O4 C21 -177.48(16) . .
N3 Cr2 O4 C21 -97.60(16) 6_655 .
N3 Cr2 N3 C19 0.53(10) 6_655 .
N3 Cr2 N3 C14 -179.0(2) 6_655 .
N3 C14 C15 C16 -0.1(4) . .
N3 C19 C17 C16 0.9(3) . .
N3 C19 C17 C18 178.5(2) . .
C1 N1 Cr1 O1 91.2(2) . .
C1 N1 Cr1 O1 7.0(2) . 7
C1 N1 Cr1 N1 -130.85(19) . 7
C1 N1 Cr1 N2 -177.4(2) . .
C1 N1 Cr1 N2 -84.8(2) . 7
C1 C2 C3 C4 -3.6(4) . .
C3 C4 C12 N1 2.3(3) . .
C3 C4 C12 C11 -178.8(2) . .
C3 C4 C5 C6 177.3(2) . .
C4 C12 N1 Cr1 170.11(17) . .
C4 C12 N1 C1 -3.9(3) . .
C4 C12 C11 N2 -177.35(19) . .
C4 C12 C11 C7 2.7(3) . .
C5 C4 C12 N1 -178.9(2) . .
C5 C4 C3 C2 -177.2(2) . .
C5 C4 C12 C11 0.1(3) . .
C6 C7 C11 N2 176.0(2) . .
C6 C7 C11 C12 -4.0(3) . .
C7 C6 C5 C4 0.1(4) . .
C7 C8 C9 C10 -0.3(4) . .
C8 C7 C6 C5 -179.3(2) . .
C8 C7 C11 N2 -2.2(3) . .
C8 C7 C11 C12 177.8(2) . .
C9 C8 C7 C11 2.2(3) . .
C9 C8 C7 C6 -175.9(2) . .
C9 C10 N2 C11 2.0(3) . .
C9 C10 N2 Cr1 174.59(17) . .
C10 N2 C11 C7 0.1(3) . .
C10 N2 C11 C12 -179.86(19) . .
C11 C7 C6 C5 2.7(4) . .
C11 C12 N1 C1 177.1(2) . .
C11 C12 N1 Cr1 -8.9(2) . .
C12 N1 Cr1 O1 -166.22(15) . 7
C12 N1 Cr1 O1 -82.02(15) . .
C12 N1 Cr1 N1 55.90(15) . 7
C12 N1 Cr1 N2 101.91(15) . 7
C12 N1 Cr1 N2 9.34(15) . .
C12 N1 C1 C2 1.8(3) . .
C12 C4 C3 C2 1.6(4) . .
C12 C4 C5 C6 -1.5(4) . .
C14 N3 C19 C17 -2.6(3) . .
C14 N3 C19 C19 178.1(2) . 6_655
C15 C14 N3 Cr2 -178.22(17) . .
C15 C14 N3 C19 2.2(3) . .
C15 C16 C17 C19 1.3(3) . .
C15 C16 C17 C18 -176.2(2) . .
C17 C16 C15 C14 -1.7(4) . .
C18 C18 C17 C16 177.4(3) 6_655 .
C18 C18 C17 C19 -0.1(4) 6_655 .
C19 C19 C17 C16 -179.9(2) 6_655 .
C19 C19 C17 C18 -2.3(4) 6_655 .
C20 O3 Cr2 O3 -88.11(17) . 6_655
C20 O3 Cr2 O4 -171.16(17) . 6_655
C20 O3 Cr2 O4 5.18(17) . .
C20 O3 Cr2 N3 62.1(5) . .
C20 O3 Cr2 N3 95.77(17) . 6_655
C21 C20 O3 Cr2 -5.2(3) . .
